data_1547521
loop_
_publ_author_name
'Wang, Jie'
'Mu, Feng-Rong'
'Jiao, Wei-Hua'
'Huang, Jian'
'Hong, Li-Li'
'Yang, Fan'
'Xu, Ying'
'Wang, Shu-Ping'
'Sun, Fan'
'Lin, Hou-Wen'

_publ_section_title
;
 Meroterpenoids with Protein Tyrosine Phosphatase 1B Inhibitory Activity
 from a Hyrtios sp. Marine Sponge.
;
_journal_issue 9
_journal_name_full 'Journal of natural products'
_journal_page_first 2509
_journal_page_last 2514
_journal_paper_doi 10.1021/acs.jnatprod.7b00435
_journal_volume 80
_journal_year 2017
_chemical_absolute_configuration ad
_chemical_formula_sum 'C22 H28 O4'
_chemical_formula_weight 356.44
_chemical_name_systematic
; 
 ? 
;
_space_group_crystal_system monoclinic
_space_group_IT_number 4
_space_group_name_Hall 'P 2yb'
_space_group_name_H-M_alt 'P 1 21 1'
_symmetry_space_group_name_Hall 'P 2yb'
_symmetry_space_group_name_H-M 'P 1 21 1'
_atom_sites_solution_hydrogens geom
_audit_creation_method SHELXL-2013
_cell_angle_alpha 90
_cell_angle_beta 93.6410(10)
_cell_angle_gamma 90
_cell_formula_units_Z 2
_cell_length_a 7.86700(10)
_cell_length_b 11.4726(2)
_cell_length_c 10.18150(10)
_cell_measurement_reflns_used 5572
_cell_measurement_temperature 140(2)
_cell_measurement_theta_max 69.42
_cell_measurement_theta_min 4.35
_cell_volume 917.08(2)
_computing_cell_refinement 'Bruker SAINT'
_computing_data_collection 'Bruker APEX2'
_computing_data_reduction 'Bruker SAINT'
_computing_molecular_graphics 'Bruker SHELXTL'
_computing_publication_material 'Bruker SHELXTL'
_computing_structure_refinement 'SHELXL-2013 (Sheldrick, 2013)'
_computing_structure_solution 'SHELXS-97 (Sheldrick, 2008)'
_diffrn_ambient_temperature 140(2)
_diffrn_measured_fraction_theta_full 0.996
_diffrn_measured_fraction_theta_max 0.986
_diffrn_measurement_device_type 'Bruker APEX-II CCD'
_diffrn_measurement_method '\f and \w scans'
_diffrn_radiation_type CuK\a
_diffrn_radiation_wavelength 1.54178
_diffrn_reflns_av_R_equivalents 0.0286
_diffrn_reflns_av_unetI/netI 0.0414
_diffrn_reflns_Laue_measured_fraction_full 0.996
_diffrn_reflns_Laue_measured_fraction_max 0.986
_diffrn_reflns_limit_h_max 9
_diffrn_reflns_limit_h_min -9
_diffrn_reflns_limit_k_max 13
_diffrn_reflns_limit_k_min -13
_diffrn_reflns_limit_l_max 12
_diffrn_reflns_limit_l_min -11
_diffrn_reflns_number 7006
_diffrn_reflns_point_group_measured_fraction_full 0.906
_diffrn_reflns_point_group_measured_fraction_max 0.889
_diffrn_reflns_theta_full 67.679
_diffrn_reflns_theta_max 69.496
_diffrn_reflns_theta_min 5.635
_exptl_absorpt_coefficient_mu 0.701
_exptl_absorpt_correction_T_max 0.7532
_exptl_absorpt_correction_T_min 0.5953
_exptl_absorpt_correction_type multi-scan
_exptl_absorpt_process_details sadabs
_exptl_crystal_colour yellow
_exptl_crystal_density_diffrn 1.291
_exptl_crystal_description block
_exptl_crystal_F_000 384
_exptl_crystal_size_max 0.300
_exptl_crystal_size_mid 0.260
_exptl_crystal_size_min 0.130
_refine_diff_density_max 0.202
_refine_diff_density_min -0.191
_refine_diff_density_rms 0.042
_refine_ls_abs_structure_details
; 
 Flack x determined using 1252 quotients [(I+)-(I-)]/[(I+)+(I-)] 
 (Parsons and Flack (2004), Acta Cryst. A60, s61). 
;
_refine_ls_abs_structure_Flack 0.02(7)
_refine_ls_extinction_method none
_refine_ls_goodness_of_fit_ref 1.050
_refine_ls_hydrogen_treatment constr
_refine_ls_matrix_type full
_refine_ls_number_parameters 239
_refine_ls_number_reflns 3067
_refine_ls_number_restraints 1
_refine_ls_restrained_S_all 1.050
_refine_ls_R_factor_all 0.0341
_refine_ls_R_factor_gt 0.0340
_refine_ls_shift/su_max 0.005
_refine_ls_shift/su_mean 0.001
_refine_ls_structure_factor_coef Fsqd
_refine_ls_weighting_details 'w=1/[\s^2^(Fo^2^)+(0.0600P)^2^+0.1197P] where P=(Fo^2^+2Fc^2^)/3'
_refine_ls_weighting_scheme calc
_refine_ls_wR_factor_gt 0.0914
_refine_ls_wR_factor_ref 0.0916
_reflns_Friedel_coverage 0.712
_reflns_Friedel_fraction_full 0.806
_reflns_Friedel_fraction_max 0.782
_reflns_number_gt 3039
_reflns_number_total 3067
_reflns_threshold_expression 'I > 2\s(I)'
_cod_data_source_file np7b00435_si_004.cif
_cod_data_source_block cu_dm14015_0m
_cod_database_code 1547521
_shelx_space_group_comment
; 
The symmetry employed for this shelxl refinement is uniquely defined 
by the following loop, which should always be used as a source of 
symmetry information in preference to the above space-group names. 
They are only intended as comments. 
;
_shelx_estimated_absorpt_t_min 0.817
_shelx_estimated_absorpt_t_max 0.914
_shelxl_version_number 2013-4

loop_
_space_group_symop_operation_xyz
'x, y, z'
'-x, y+1/2, -z'

loop_
_atom_site_label
_atom_site_type_symbol
_atom_site_fract_x
_atom_site_fract_y
_atom_site_fract_z
_atom_site_U_iso_or_equiv
_atom_site_adp_type
_atom_site_occupancy
_atom_site_site_symmetry_order
_atom_site_calc_flag
_atom_site_refinement_flags_posn
_atom_site_refinement_flags_adp
O1 O 0.17591(16) 0.04472(13) 0.66601(12) 0.0170(3) Uani 1 1 d . .
O2 O 0.35740(19) -0.08000(15) 0.50524(13) 0.0244(3) Uani 1 1 d . .
O3 O 0.5012(2) -0.35592(13) 0.83991(15) 0.0248(3) Uani 1 1 d . .
O4 O 0.38568(17) -0.20427(14) 1.00808(13) 0.0214(3) Uani 1 1 d . .
C1 C 0.2890(2) 0.20881(18) 0.78973(19) 0.0188(4) Uani 1 1 d . .
H1A H 0.2612 0.2769 0.8441 0.023 Uiso 1 1 calc R U
H1B H 0.3704 0.1592 0.8427 0.023 Uiso 1 1 calc R U
C2 C 0.3734(3) 0.2512(2) 0.6676(2) 0.0244(4) Uani 1 1 d . .
H2A H 0.4153 0.1834 0.6190 0.029 Uiso 1 1 calc R U
H2B H 0.4724 0.3009 0.6946 0.029 Uiso 1 1 calc R U
C3 C 0.2476(3) 0.3210(2) 0.5772(2) 0.0281(5) Uani 1 1 d . .
H3A H 0.2157 0.3936 0.6220 0.034 Uiso 1 1 calc R U
H3B H 0.3022 0.3426 0.4957 0.034 Uiso 1 1 calc R U
C4 C 0.0905(3) 0.2499(2) 0.5429(2) 0.0235(4) Uani 1 1 d . .
C5 C -0.0039(2) 0.20880(19) 0.66186(18) 0.0182(4) Uani 1 1 d . .
C6 C -0.1548(3) 0.1293(2) 0.6217(2) 0.0226(4) Uani 1 1 d . .
H6A H -0.2412 0.1744 0.5682 0.027 Uiso 1 1 calc R U
H6B H -0.1151 0.0650 0.5664 0.027 Uiso 1 1 calc R U
C7 C -0.2369(2) 0.0779(2) 0.7404(2) 0.0240(5) Uani 1 1 d . .
H7A H -0.3309 0.0256 0.7089 0.029 Uiso 1 1 calc R U
H7B H -0.2867 0.1419 0.7905 0.029 Uiso 1 1 calc R U
C8 C -0.1122(2) 0.00920(19) 0.83287(19) 0.0193(4) Uani 1 1 d . .
H8 H -0.0730 -0.0598 0.7830 0.023 Uiso 1 1 calc R U
C9 C 0.0487(2) 0.08149(17) 0.87818(18) 0.0157(4) Uani 1 1 d . .
C10 C 0.1255(2) 0.13898(16) 0.75540(18) 0.0148(4) Uani 1 1 d . .
C11 C 0.0406(3) 0.2270(2) 0.4185(2) 0.0326(6) Uani 1 1 d . .
H11A H 0.1045 0.2557 0.3493 0.039 Uiso 1 1 calc R U
H11B H -0.0591 0.1819 0.3987 0.039 Uiso 1 1 calc R U
C12 C -0.0716(3) 0.32109(19) 0.7258(2) 0.0228(4) Uani 1 1 d . .
H12A H -0.1182 0.3737 0.6568 0.034 Uiso 1 1 calc R U
H12B H 0.0219 0.3599 0.7767 0.034 Uiso 1 1 calc R U
H12C H -0.1612 0.3005 0.7843 0.034 Uiso 1 1 calc R U
C13 C -0.2113(3) -0.0368(2) 0.9473(2) 0.0280(5) Uani 1 1 d . .
H13A H -0.2750 0.0273 0.9846 0.042 Uiso 1 1 calc R U
H13B H -0.1314 -0.0694 1.0153 0.042 Uiso 1 1 calc R U
H13C H -0.2908 -0.0976 0.9149 0.042 Uiso 1 1 calc R U
C14 C 0.0092(3) 0.1698(2) 0.98575(19) 0.0215(4) Uani 1 1 d . .
H14A H -0.0143 0.1281 1.0666 0.032 Uiso 1 1 calc R U
H14B H -0.0906 0.2162 0.9562 0.032 Uiso 1 1 calc R U
H14C H 0.1073 0.2215 1.0030 0.032 Uiso 1 1 calc R U
C15 C 0.1857(2) -0.00104(18) 0.94331(17) 0.0165(4) Uani 1 1 d . .
H15A H 0.2732 0.0463 0.9930 0.020 Uiso 1 1 calc R U
H15B H 0.1315 -0.0522 1.0069 0.020 Uiso 1 1 calc R U
C16 C 0.2705(2) -0.07517(18) 0.84619(18) 0.0151(4) Uani 1 1 d . .
C17 C 0.2609(2) -0.04652(18) 0.71758(18) 0.0149(4) Uani 1 1 d . .
C18 C 0.3502(2) -0.11601(18) 0.61724(18) 0.0166(4) Uani 1 1 d . .
C19 C 0.4288(2) -0.22587(19) 0.66126(19) 0.0195(4) Uani 1 1 d . .
H19 H 0.4760 -0.2760 0.5988 0.023 Uiso 1 1 calc R U
C20 C 0.4354(2) -0.25701(17) 0.78851(19) 0.0179(4) Uani 1 1 d . .
C21 C 0.3648(2) -0.17878(17) 0.89176(18) 0.0155(4) Uani 1 1 d . .
C22 C 0.5592(3) -0.4403(2) 0.7474(2) 0.0332(5) Uani 1 1 d . .
H22A H 0.4663 -0.4585 0.6819 0.050 Uiso 1 1 calc R U
H22B H 0.5950 -0.5116 0.7945 0.050 Uiso 1 1 calc R U
H22C H 0.6557 -0.4081 0.7031 0.050 Uiso 1 1 calc R U

loop_
_atom_site_aniso_label
_atom_site_aniso_U_11
_atom_site_aniso_U_22
_atom_site_aniso_U_33
_atom_site_aniso_U_23
_atom_site_aniso_U_13
_atom_site_aniso_U_12
O1 0.0215(6) 0.0157(7) 0.0137(6) 0.0002(5) -0.0013(5) 0.0050(6)
O2 0.0289(7) 0.0282(8) 0.0162(7) 0.0017(6) 0.0028(5) 0.0052(7)
O3 0.0323(7) 0.0182(8) 0.0232(7) -0.0011(6) -0.0040(6) 0.0092(6)
O4 0.0221(6) 0.0257(8) 0.0162(6) 0.0044(5) -0.0009(5) 0.0037(6)
C1 0.0173(8) 0.0166(9) 0.0222(9) 0.0007(8) -0.0017(7) 0.0002(8)
C2 0.0184(9) 0.0229(10) 0.0320(11) 0.0068(9) 0.0030(8) 0.0004(8)
C3 0.0267(10) 0.0250(11) 0.0329(11) 0.0133(9) 0.0058(9) 0.0039(9)
C4 0.0247(10) 0.0221(10) 0.0239(10) 0.0078(8) 0.0035(8) 0.0105(8)
C5 0.0189(8) 0.0175(10) 0.0177(9) 0.0025(7) -0.0016(7) 0.0044(8)
C6 0.0212(9) 0.0244(11) 0.0211(9) 0.0002(7) -0.0065(7) 0.0021(8)
C7 0.0163(9) 0.0269(12) 0.0282(11) 0.0025(8) -0.0044(8) -0.0016(8)
C8 0.0165(9) 0.0161(9) 0.0251(9) 0.0015(8) 0.0006(8) -0.0010(7)
C9 0.0157(8) 0.0158(9) 0.0154(9) 0.0005(7) -0.0004(7) 0.0009(7)
C10 0.0172(8) 0.0123(9) 0.0150(8) -0.0018(7) 0.0003(7) 0.0024(7)
C11 0.0375(12) 0.0397(15) 0.0208(10) 0.0101(9) 0.0036(9) 0.0119(11)
C12 0.0238(9) 0.0198(10) 0.0245(10) 0.0002(8) -0.0005(8) 0.0079(8)
C13 0.0230(9) 0.0253(11) 0.0359(12) 0.0089(9) 0.0042(9) -0.0036(9)
C14 0.0253(9) 0.0197(10) 0.0195(9) -0.0018(8) 0.0031(7) 0.0033(8)
C15 0.0177(8) 0.0176(9) 0.0138(8) 0.0001(7) -0.0014(7) 0.0012(7)
C16 0.0136(8) 0.0161(9) 0.0153(8) 0.0003(7) -0.0014(6) 0.0004(7)
C17 0.0138(8) 0.0151(9) 0.0156(8) -0.0005(7) -0.0012(6) -0.0004(7)
C18 0.0163(8) 0.0185(11) 0.0148(9) -0.0015(7) -0.0013(7) -0.0013(7)
C19 0.0201(9) 0.0190(10) 0.0194(9) -0.0038(7) 0.0003(7) 0.0027(8)
C20 0.0146(8) 0.0159(10) 0.0226(9) -0.0017(8) -0.0032(7) 0.0014(7)
C21 0.0128(7) 0.0158(9) 0.0177(9) 0.0005(7) -0.0005(7) -0.0015(7)
C22 0.0456(13) 0.0215(11) 0.0311(12) -0.0081(10) -0.0083(10) 0.0142(10)

loop_
_atom_type_symbol
_atom_type_description
_atom_type_scat_dispersion_real
_atom_type_scat_dispersion_imag
_atom_type_scat_source
C C 0.0181 0.0091 'International Tables Vol C Tables 4.2.6.8 and 6.1.1.4'
H H 0.0000 0.0000 'International Tables Vol C Tables 4.2.6.8 and 6.1.1.4'
O O 0.0492 0.0322 'International Tables Vol C Tables 4.2.6.8 and 6.1.1.4'

loop_
_geom_angle_atom_site_label_1
_geom_angle_atom_site_label_2
_geom_angle_atom_site_label_3
_geom_angle
C17 O1 C10 118.56(13)
C20 O3 C22 116.30(16)
C2 C1 C10 112.46(16)
C2 C1 H1A 109.1
C10 C1 H1A 109.1
C2 C1 H1B 109.1
C10 C1 H1B 109.1
H1A C1 H1B 107.8
C1 C2 C3 110.98(17)
C1 C2 H2A 109.4
C3 C2 H2A 109.4
C1 C2 H2B 109.4
C3 C2 H2B 109.4
H2A C2 H2B 108.0
C4 C3 C2 110.24(18)
C4 C3 H3A 109.6
C2 C3 H3A 109.6
C4 C3 H3B 109.6
C2 C3 H3B 109.6
H3A C3 H3B 108.1
C11 C4 C3 121.2(2)
C11 C4 C5 124.3(2)
C3 C4 C5 114.56(18)
C6 C5 C4 112.23(17)
C6 C5 C12 109.00(17)
C4 C5 C12 105.79(17)
C6 C5 C10 108.65(16)
C4 C5 C10 107.91(15)
C12 C5 C10 113.30(15)
C7 C6 C5 112.28(17)
C7 C6 H6A 109.1
C5 C6 H6A 109.1
C7 C6 H6B 109.1
C5 C6 H6B 109.1
H6A C6 H6B 107.9
C6 C7 C8 113.50(16)
C6 C7 H7A 108.9
C8 C7 H7A 108.9
C6 C7 H7B 108.9
C8 C7 H7B 108.9
H7A C7 H7B 107.7
C7 C8 C13 107.84(16)
C7 C8 C9 112.59(17)
C13 C8 C9 113.60(16)
C7 C8 H8 107.5
C13 C8 H8 107.5
C9 C8 H8 107.5
C14 C9 C15 105.31(15)
C14 C9 C8 111.35(15)
C15 C9 C8 109.31(16)
C14 C9 C10 113.34(16)
C15 C9 C10 107.78(14)
C8 C9 C10 109.55(15)
O1 C10 C1 105.49(15)
O1 C10 C9 108.30(15)
C1 C10 C9 113.40(15)
O1 C10 C5 100.84(13)
C1 C10 C5 111.93(16)
C9 C10 C5 115.51(15)
C4 C11 H11A 120.0
C4 C11 H11B 120.0
H11A C11 H11B 120.0
C5 C12 H12A 109.5
C5 C12 H12B 109.5
H12A C12 H12B 109.5
C5 C12 H12C 109.5
H12A C12 H12C 109.5
H12B C12 H12C 109.5
C8 C13 H13A 109.5
C8 C13 H13B 109.5
H13A C13 H13B 109.5
C8 C13 H13C 109.5
H13A C13 H13C 109.5
H13B C13 H13C 109.5
C9 C14 H14A 109.5
C9 C14 H14B 109.5
H14A C14 H14B 109.5
C9 C14 H14C 109.5
H14A C14 H14C 109.5
H14B C14 H14C 109.5
C16 C15 C9 113.08(14)
C16 C15 H15A 109.0
C9 C15 H15A 109.0
C16 C15 H15B 109.0
C9 C15 H15B 109.0
H15A C15 H15B 107.8
C17 C16 C21 120.21(17)
C17 C16 C15 120.30(17)
C21 C16 C15 119.49(15)
O1 C17 C16 124.80(17)
O1 C17 C18 113.14(15)
C16 C17 C18 122.05(17)
O2 C18 C19 122.38(18)
O2 C18 C17 120.51(18)
C19 C18 C17 117.10(16)
C20 C19 C18 121.01(18)
C20 C19 H19 119.5
C18 C19 H19 119.5
O3 C20 C19 126.37(18)
O3 C20 C21 112.36(16)
C19 C20 C21 121.27(18)
O4 C21 C16 122.50(18)
O4 C21 C20 119.91(18)
C16 C21 C20 117.58(15)
O3 C22 H22A 109.5
O3 C22 H22B 109.5
H22A C22 H22B 109.5
O3 C22 H22C 109.5
H22A C22 H22C 109.5
H22B C22 H22C 109.5

loop_
_geom_bond_atom_site_label_1
_geom_bond_atom_site_label_2
_geom_bond_distance
O1 C17 1.332(2)
O1 C10 1.484(2)
O2 C18 1.218(2)
O3 C20 1.340(2)
O3 C22 1.445(3)
O4 C21 1.221(2)
C1 C2 1.525(3)
C1 C10 1.537(3)
C1 H1A 0.9900
C1 H1B 0.9900
C2 C3 1.533(3)
C2 H2A 0.9900
C2 H2B 0.9900
C3 C4 1.503(3)
C3 H3A 0.9900
C3 H3B 0.9900
C4 C11 1.329(3)
C4 C5 1.534(3)
C5 C6 1.532(3)
C5 C12 1.553(3)
C5 C10 1.569(2)
C6 C7 1.524(3)
C6 H6A 0.9900
C6 H6B 0.9900
C7 C8 1.534(3)
C7 H7A 0.9900
C7 H7B 0.9900
C8 C13 1.536(3)
C8 C9 1.558(3)
C8 H8 1.0000
C9 C14 1.538(3)
C9 C15 1.551(3)
C9 C10 1.568(2)
C11 H11A 0.9500
C11 H11B 0.9500
C12 H12A 0.9800
C12 H12B 0.9800
C12 H12C 0.9800
C13 H13A 0.9800
C13 H13B 0.9800
C13 H13C 0.9800
C14 H14A 0.9800
C14 H14B 0.9800
C14 H14C 0.9800
C15 C16 1.494(3)
C15 H15A 0.9900
C15 H15B 0.9900
C16 C17 1.348(3)
C16 C21 1.461(3)
C17 C18 1.505(2)
C18 C19 1.462(3)
C19 C20 1.342(3)
C19 H19 0.9500
C20 C21 1.515(3)
C22 H22A 0.9800
C22 H22B 0.9800
C22 H22C 0.9800

loop_
_geom_torsion_atom_site_label_1
_geom_torsion_atom_site_label_2
_geom_torsion_atom_site_label_3
_geom_torsion_atom_site_label_4
_geom_torsion
C10 C1 C2 C3 54.6(2)
C1 C2 C3 C4 -55.1(3)
C2 C3 C4 C11 -122.4(2)
C2 C3 C4 C5 58.1(2)
C11 C4 C5 C6 4.9(3)
C3 C4 C5 C6 -175.68(18)
C11 C4 C5 C12 -113.9(2)
C3 C4 C5 C12 65.6(2)
C11 C4 C5 C10 124.5(2)
C3 C4 C5 C10 -56.0(2)
C4 C5 C6 C7 173.80(17)
C12 C5 C6 C7 -69.3(2)
C10 C5 C6 C7 54.6(2)
C5 C6 C7 C8 -56.9(2)
C6 C7 C8 C13 179.80(18)
C6 C7 C8 C9 53.7(2)
C7 C8 C9 C14 77.1(2)
C13 C8 C9 C14 -45.8(2)
C7 C8 C9 C15 -166.92(15)
C13 C8 C9 C15 70.1(2)
C7 C8 C9 C10 -49.0(2)
C13 C8 C9 C10 -171.98(17)
C17 O1 C10 C1 76.36(19)
C17 O1 C10 C9 -45.4(2)
C17 O1 C10 C5 -167.04(15)
C2 C1 C10 O1 54.5(2)
C2 C1 C10 C9 172.91(16)
C2 C1 C10 C5 -54.2(2)
C14 C9 C10 O1 173.76(15)
C15 C9 C10 O1 57.64(18)
C8 C9 C10 O1 -61.21(18)
C14 C9 C10 C1 57.0(2)
C15 C9 C10 C1 -59.1(2)
C8 C9 C10 C1 -177.94(16)
C14 C9 C10 C5 -74.1(2)
C15 C9 C10 C5 169.81(15)
C8 C9 C10 C5 51.0(2)
C6 C5 C10 O1 62.81(18)
C4 C5 C10 O1 -59.11(19)
C12 C5 C10 O1 -175.89(16)
C6 C5 C10 C1 174.55(16)
C4 C5 C10 C1 52.6(2)
C12 C5 C10 C1 -64.2(2)
C6 C5 C10 C9 -53.7(2)
C4 C5 C10 C9 -175.58(17)
C12 C5 C10 C9 67.6(2)
C14 C9 C15 C16 -166.30(16)
C8 C9 C15 C16 74.0(2)
C10 C9 C15 C16 -45.0(2)
C9 C15 C16 C17 17.7(3)
C9 C15 C16 C21 -162.60(16)
C10 O1 C17 C16 16.8(3)
C10 O1 C17 C18 -162.30(14)
C21 C16 C17 O1 178.78(17)
C15 C16 C17 O1 -1.5(3)
C21 C16 C17 C18 -2.2(3)
C15 C16 C17 C18 177.54(17)
O1 C17 C18 O2 8.6(3)
C16 C17 C18 O2 -170.56(19)
O1 C17 C18 C19 -172.49(16)
C16 C17 C18 C19 8.4(3)
O2 C18 C19 C20 172.45(19)
C17 C18 C19 C20 -6.5(3)
C22 O3 C20 C19 -4.7(3)
C22 O3 C20 C21 175.15(17)
C18 C19 C20 O3 178.74(18)
C18 C19 C20 C21 -1.2(3)
C17 C16 C21 O4 175.47(17)
C15 C16 C21 O4 -4.3(3)
C17 C16 C21 C20 -5.5(3)
C15 C16 C21 C20 174.72(16)
O3 C20 C21 O4 6.5(2)
C19 C20 C21 O4 -173.57(18)
O3 C20 C21 C16 -172.50(17)
C19 C20 C21 C16 7.4(3)
